data_7019480
loop_
_publ_author_name
'Merkle, Anna C.'
'McQuarters, Ashley B.'
'Lehnert, Nicolai'

_publ_section_title
;
 Synthesis, spectroscopic analysis and photolabilization of water-soluble
 ruthenium(iii)-nitrosyl complexes.
;
_journal_issue 26
_journal_name_full 'Dalton transactions (Cambridge, England : 2003)'
_journal_page_first 8047
_journal_page_last 8059
_journal_paper_doi 10.1039/c2dt30464c
_journal_volume 41
_journal_year 2012
_chemical_formula_moiety 'C18 H18 Cl2 N4 Ru, Cl O4, 0.5(C H4 O), 0.5(H2 O)'
_chemical_formula_sum 'C18.5 H21 Cl3 N4 O5 Ru'
_chemical_formula_weight 586.81
_chemical_name_systematic
;
?
;
_space_group_IT_number 14
_symmetry_cell_setting monoclinic
_symmetry_space_group_name_Hall '-P 2ybc'
_symmetry_space_group_name_H-M 'P 1 21/c 1'
_atom_sites_solution_hydrogens geom
_atom_sites_solution_primary direct
_atom_sites_solution_secondary difmap
_audit_creation_method SHELXL-97
_cell_angle_alpha 90.00
_cell_angle_beta 108.5790(10)
_cell_angle_gamma 90.00
_cell_formula_units_Z 4
_cell_length_a 10.4799(8)
_cell_length_b 15.1542(12)
_cell_length_c 14.4573(11)
_cell_measurement_reflns_used 9479
_cell_measurement_temperature 85(2)
_cell_measurement_theta_max 29.35
_cell_measurement_theta_min 2.45
_cell_volume 2176.4(3)
_computing_cell_refinement 'Bruker SAINT'
_computing_data_collection 'Bruker SMART-APEX'
_computing_data_reduction 'Bruker SAINT'
_computing_molecular_graphics 'Bruker SHELXTL'
_computing_publication_material 'Bruker SHELXTL'
_computing_structure_refinement 'Bruker SHELXTL'
_computing_structure_solution 'Bruker SHELXTL'
_diffrn_ambient_temperature 85(2)
_diffrn_measured_fraction_theta_full 0.999
_diffrn_measured_fraction_theta_max 0.999
_diffrn_measurement_device_type 'CCD area detector'
_diffrn_measurement_method 'phi and omega scans'
_diffrn_radiation_monochromator graphite
_diffrn_radiation_source 'fine-focus sealed tube'
_diffrn_radiation_type MoK\a
_diffrn_radiation_wavelength 0.71073
_diffrn_reflns_av_R_equivalents 0.0313
_diffrn_reflns_av_sigmaI/netI 0.0127
_diffrn_reflns_limit_h_max 14
_diffrn_reflns_limit_h_min -14
_diffrn_reflns_limit_k_max 21
_diffrn_reflns_limit_k_min -21
_diffrn_reflns_limit_l_max 20
_diffrn_reflns_limit_l_min -20
_diffrn_reflns_number 75588
_diffrn_reflns_theta_full 29.65
_diffrn_reflns_theta_max 29.65
_diffrn_reflns_theta_min 2.00
_exptl_absorpt_coefficient_mu 1.129
_exptl_absorpt_correction_T_max 0.8955
_exptl_absorpt_correction_T_min 0.7071
_exptl_absorpt_correction_type multi-scan
_exptl_absorpt_process_details
;
Blessing, R. Acta Cryst. (1995) A51 33-38.
Sheldrick, G. SADABS (Version 2.10) Bruker/Siemens area
detector absorption and other corrections, University of
Gottingen, Germany 2003.
;
_exptl_crystal_colour brown
_exptl_crystal_density_diffrn 1.791
_exptl_crystal_density_method 'not measured'
_exptl_crystal_description plate
_exptl_crystal_F_000 1180
_exptl_crystal_size_max 0.33
_exptl_crystal_size_mid 0.28
_exptl_crystal_size_min 0.10
_refine_diff_density_max 0.590
_refine_diff_density_min -0.674
_refine_diff_density_rms 0.077
_refine_ls_extinction_method none
_refine_ls_goodness_of_fit_ref 1.073
_refine_ls_hydrogen_treatment mixed
_refine_ls_matrix_type full
_refine_ls_number_parameters 304
_refine_ls_number_reflns 6147
_refine_ls_number_restraints 0
_refine_ls_restrained_S_all 1.073
_refine_ls_R_factor_all 0.0225
_refine_ls_R_factor_gt 0.0214
_refine_ls_shift/su_max 0.003
_refine_ls_shift/su_mean 0.000
_refine_ls_structure_factor_coef Fsqd
_refine_ls_weighting_details 'calc w=1/[\s^2^(Fo^2^)+(0.0279P)^2^+2.0366P] where P=(Fo^2^+2Fc^2^)/3'
_refine_ls_weighting_scheme calc
_refine_ls_wR_factor_gt 0.0568
_refine_ls_wR_factor_ref 0.0578
_reflns_number_gt 5885
_reflns_number_total 6147
_reflns_threshold_expression >2sigma(I)
_cod_data_source_file c2dt30464c.txt
_cod_data_source_block ama
_cod_depositor_comments
;
The following automatic conversions were performed:

'_symmetry_cell_setting' value 'Monoclinic' changed to 'monoclinic'
according to /home/saulius/struct/CIF-dictionaries/cif_core.dic
dictionary named 'cif_core.dic' version 2.4.1 from 2010-06-29.

Automatic conversion script
Id: cif_fix_values 1891 2012-01-12 08:04:46Z andrius 
;
_cod_original_sg_symbol_H-M P2(1)/c
_cod_original_formula_sum 'C18.50 H21 Cl3 N4 O5 Ru'
_cod_database_code 7019480

loop_
_symmetry_equiv_pos_as_xyz
'x, y, z'
'-x, y+1/2, -z+1/2'
'-x, -y, -z'
'x, -y-1/2, z-1/2'

loop_
_atom_site_label
_atom_site_type_symbol
_atom_site_fract_x
_atom_site_fract_y
_atom_site_fract_z
_atom_site_U_iso_or_equiv
_atom_site_adp_type
_atom_site_occupancy
_atom_site_symmetry_multiplicity
_atom_site_calc_flag
_atom_site_refinement_flags
_atom_site_disorder_assembly
_atom_site_disorder_group
Ru1 Ru 0.294527(10) 0.185020(7) 0.695273(7) 0.01103(4) Uani 1 1 d . . .
Cl1 Cl 0.51459(3) 0.19282(2) 0.68535(3) 0.01557(7) Uani 1 1 d . . .
Cl2 Cl 0.20216(4) 0.23471(2) 0.53536(2) 0.01774(7) Uani 1 1 d . . .
Cl3 Cl 0.79009(3) 0.09948(2) 0.00966(2) 0.01658(7) Uani 1 1 d . . .
N1 N 0.29516(13) 0.05177(8) 0.66537(9) 0.0158(2) Uani 1 1 d . . .
N2 N 0.35915(11) 0.13686(7) 0.83661(8) 0.0120(2) Uani 1 1 d . . .
N3 N 0.10875(12) 0.18001(7) 0.71819(9) 0.0128(2) Uani 1 1 d . . .
N4 N 0.32102(12) 0.30587(8) 0.76409(9) 0.0132(2) Uani 1 1 d . . .
O1 O 0.68310(13) 0.09518(8) 0.05232(10) 0.0269(3) Uani 1 1 d . . .
O2 O 0.76748(13) 0.03406(9) -0.06581(10) 0.0308(3) Uani 1 1 d . . .
O3 O 0.78996(13) 0.18601(8) -0.03204(9) 0.0244(2) Uani 1 1 d . . .
O4 O 0.91742(13) 0.08359(9) 0.08300(10) 0.0322(3) Uani 1 1 d . . .
C1 C 0.23189(18) 0.01037(11) 0.58128(12) 0.0224(3) Uani 1 1 d . . .
H1B H 0.1812 0.0440 0.5264 0.027 Uiso 1 1 calc R . .
C2 C 0.2388(2) -0.08055(11) 0.57263(13) 0.0282(4) Uani 1 1 d . . .
H2B H 0.1951 -0.1087 0.5121 0.034 Uiso 1 1 calc R . .
C3 C 0.31004(19) -0.12966(11) 0.65305(13) 0.0262(3) Uani 1 1 d . . .
H3B H 0.3145 -0.1921 0.6486 0.031 Uiso 1 1 calc R . .
C4 C 0.37478(17) -0.08715(10) 0.74020(12) 0.0208(3) Uani 1 1 d . . .
H4B H 0.4234 -0.1199 0.7964 0.025 Uiso 1 1 calc R . .
C5 C 0.36740(15) 0.00400(9) 0.74414(11) 0.0162(3) Uani 1 1 d . . .
C6 C 0.44126(14) 0.05633(9) 0.83377(10) 0.0151(2) Uani 1 1 d . . .
H6A H 0.4536 0.0202 0.8931 0.018 Uiso 1 1 calc R . .
H6B H 0.5311 0.0738 0.8313 0.018 Uiso 1 1 calc R . .
C7 C 0.24133(14) 0.10869(9) 0.86747(10) 0.0141(2) Uani 1 1 d . . .
H7A H 0.2338 0.0436 0.8638 0.017 Uiso 1 1 calc R . .
H7B H 0.2578 0.1262 0.9363 0.017 Uiso 1 1 calc R . .
C8 C 0.11171(14) 0.14810(9) 0.80599(10) 0.0132(2) Uani 1 1 d . . .
C9 C -0.00205(14) 0.14587(10) 0.83522(10) 0.0161(3) Uani 1 1 d . . .
H9A H 0.0028 0.1238 0.8978 0.019 Uiso 1 1 calc R . .
C10 C -0.12277(15) 0.17634(10) 0.77177(11) 0.0180(3) Uani 1 1 d . . .
H10A H -0.2024 0.1747 0.7897 0.022 Uiso 1 1 calc R . .
C11 C -0.12565(15) 0.20935(11) 0.68148(11) 0.0193(3) Uani 1 1 d . . .
H11A H -0.2075 0.2306 0.6369 0.023 Uiso 1 1 calc R . .
C12 C -0.00850(14) 0.21108(10) 0.65692(11) 0.0170(3) Uani 1 1 d . . .
H12A H -0.0106 0.2347 0.5956 0.020 Uiso 1 1 calc R . .
C13 C 0.43928(14) 0.20941(9) 0.89941(10) 0.0149(2) Uani 1 1 d . . .
H13A H 0.5343 0.2050 0.9013 0.018 Uiso 1 1 calc R . .
H13B H 0.4366 0.2024 0.9669 0.018 Uiso 1 1 calc R . .
C14 C 0.38480(14) 0.29901(9) 0.86115(10) 0.0139(2) Uani 1 1 d . . .
C15 C 0.40706(16) 0.37259(10) 0.92146(11) 0.0182(3) Uani 1 1 d . . .
H15A H 0.4490 0.3668 0.9899 0.022 Uiso 1 1 calc R . .
C16 C 0.36701(17) 0.45474(10) 0.87999(12) 0.0211(3) Uani 1 1 d . . .
H16A H 0.3832 0.5061 0.9197 0.025 Uiso 1 1 calc R . .
C17 C 0.30335(17) 0.46133(10) 0.78042(12) 0.0210(3) Uani 1 1 d . . .
H17A H 0.2763 0.5172 0.7510 0.025 Uiso 1 1 calc R . .
C18 C 0.27966(15) 0.38531(9) 0.72425(11) 0.0168(3) Uani 1 1 d . . .
H18A H 0.2333 0.3894 0.6562 0.020 Uiso 1 1 calc R . .
O5 O -0.0102(3) 0.89387(18) 0.6678(2) 0.0308(5) Uani 0.50 1 d P A 1
H5 H -0.009(5) 0.885(3) 0.597(4) 0.034(12) Uiso 0.50 1 d P B 1
C19 C 0.0391(7) 0.9634(4) 0.7253(3) 0.0473(14) Uani 0.50 1 d P A 1
H19A H 0.0721 0.9442 0.7936 0.071 Uiso 0.50 1 calc PR A 1
H19B H -0.0322 1.0074 0.7173 0.071 Uiso 0.50 1 calc PR A 1
H19C H 0.1133 0.9895 0.7072 0.071 Uiso 0.50 1 calc PR A 1
O5A O -0.0243(6) 0.9829(3) 0.6636(6) 0.0599(17) Uani 0.50 1 d P B 2

loop_
_atom_site_aniso_label
_atom_site_aniso_U_11
_atom_site_aniso_U_22
_atom_site_aniso_U_33
_atom_site_aniso_U_23
_atom_site_aniso_U_13
_atom_site_aniso_U_12
Ru1 0.01459(6) 0.00946(6) 0.01043(6) 0.00048(3) 0.00596(4) 0.00031(3)
Cl1 0.01651(14) 0.01525(14) 0.01745(15) -0.00029(11) 0.00894(12) -0.00032(11)
Cl2 0.02241(16) 0.01995(15) 0.01200(14) 0.00333(11) 0.00709(12) 0.00185(12)
Cl3 0.01820(15) 0.01634(15) 0.01574(14) -0.00175(11) 0.00619(12) -0.00019(11)
N1 0.0220(6) 0.0118(5) 0.0167(5) -0.0013(4) 0.0106(5) -0.0010(4)
N2 0.0146(5) 0.0099(5) 0.0125(5) 0.0009(4) 0.0059(4) 0.0013(4)
N3 0.0149(5) 0.0117(5) 0.0128(5) -0.0002(4) 0.0059(4) -0.0007(4)
N4 0.0169(5) 0.0104(5) 0.0142(5) 0.0008(4) 0.0078(4) 0.0006(4)
O1 0.0346(6) 0.0221(6) 0.0336(6) 0.0076(5) 0.0242(5) 0.0049(5)
O2 0.0303(6) 0.0315(7) 0.0296(6) -0.0173(5) 0.0080(5) -0.0008(5)
O3 0.0280(6) 0.0234(6) 0.0230(6) 0.0066(4) 0.0099(5) -0.0030(4)
O4 0.0271(6) 0.0294(6) 0.0303(6) -0.0010(5) -0.0049(5) 0.0048(5)
C1 0.0337(8) 0.0179(7) 0.0179(7) -0.0032(5) 0.0114(6) -0.0032(6)
C2 0.0452(10) 0.0186(7) 0.0243(8) -0.0080(6) 0.0161(7) -0.0059(7)
C3 0.0411(9) 0.0130(6) 0.0308(8) -0.0048(6) 0.0206(7) -0.0018(6)
C4 0.0290(7) 0.0126(6) 0.0262(7) 0.0009(5) 0.0167(6) 0.0027(5)
C5 0.0209(6) 0.0126(6) 0.0189(6) 0.0001(5) 0.0118(5) 0.0014(5)
C6 0.0176(6) 0.0111(6) 0.0182(6) 0.0014(5) 0.0078(5) 0.0037(5)
C7 0.0159(6) 0.0137(6) 0.0145(6) 0.0031(5) 0.0075(5) 0.0015(5)
C8 0.0160(6) 0.0108(6) 0.0134(6) -0.0004(4) 0.0057(5) -0.0002(4)
C9 0.0183(6) 0.0166(6) 0.0152(6) 0.0002(5) 0.0079(5) -0.0009(5)
C10 0.0161(6) 0.0203(7) 0.0190(7) -0.0007(5) 0.0078(5) -0.0008(5)
C11 0.0151(6) 0.0236(7) 0.0184(7) 0.0029(6) 0.0040(5) 0.0008(5)
C12 0.0167(6) 0.0186(6) 0.0153(6) 0.0026(5) 0.0044(5) -0.0001(5)
C13 0.0189(6) 0.0121(6) 0.0130(6) 0.0003(5) 0.0040(5) -0.0003(5)
C14 0.0172(6) 0.0122(6) 0.0141(6) 0.0007(5) 0.0074(5) -0.0002(5)
C15 0.0253(7) 0.0156(6) 0.0154(6) -0.0019(5) 0.0091(5) -0.0021(5)
C16 0.0317(8) 0.0130(6) 0.0221(7) -0.0034(5) 0.0136(6) -0.0009(6)
C17 0.0317(8) 0.0115(6) 0.0232(7) 0.0013(5) 0.0134(6) 0.0021(5)
C18 0.0237(7) 0.0122(6) 0.0164(6) 0.0025(5) 0.0090(5) 0.0022(5)
O5 0.0255(12) 0.0285(13) 0.0412(15) -0.0036(11) 0.0143(11) -0.0040(10)
C19 0.070(4) 0.046(3) 0.0233(18) -0.0073(18) 0.010(2) -0.031(3)
O5A 0.061(3) 0.029(2) 0.114(5) -0.027(3) 0.061(4) -0.018(2)

loop_
_atom_type_symbol
_atom_type_description
_atom_type_scat_dispersion_real
_atom_type_scat_dispersion_imag
_atom_type_scat_source
C C 0.0033 0.0016 'International Tables Vol C Tables 4.2.6.8 and 6.1.1.4'
H H 0.0000 0.0000 'International Tables Vol C Tables 4.2.6.8 and 6.1.1.4'
N N 0.0061 0.0033 'International Tables Vol C Tables 4.2.6.8 and 6.1.1.4'
O O 0.0106 0.0060 'International Tables Vol C Tables 4.2.6.8 and 6.1.1.4'
Cl Cl 0.1484 0.1585 'International Tables Vol C Tables 4.2.6.8 and 6.1.1.4'
Ru Ru -1.2594 0.8363 'International Tables Vol C Tables 4.2.6.8 and 6.1.1.4'

loop_
_geom_angle_atom_site_label_1
_geom_angle_atom_site_label_2
_geom_angle_atom_site_label_3
_geom_angle
N4 Ru1 N1 163.98(5)
N4 Ru1 N2 83.42(5)
N1 Ru1 N2 80.79(5)
N4 Ru1 N3 86.82(5)
N1 Ru1 N3 93.63(5)
N2 Ru1 N3 81.85(5)
N4 Ru1 Cl2 98.13(3)
N1 Ru1 Cl2 97.84(4)
N2 Ru1 Cl2 174.75(3)
N3 Ru1 Cl2 93.20(3)
N4 Ru1 Cl1 90.05(3)
N1 Ru1 Cl1 88.16(4)
N2 Ru1 Cl1 93.38(3)
N3 Ru1 Cl1 174.56(3)
Cl2 Ru1 Cl1 91.643(13)
O4 Cl3 O2 109.55(8)
O4 Cl3 O1 110.05(8)
O2 Cl3 O1 109.31(8)
O4 Cl3 O3 109.74(8)
O2 Cl3 O3 109.37(8)
O1 Cl3 O3 108.79(7)
C1 N1 C5 119.56(13)
C1 N1 Ru1 127.85(11)
C5 N1 Ru1 112.56(10)
C13 N2 C6 113.38(11)
C13 N2 C7 112.51(11)
C6 N2 C7 108.04(10)
C13 N2 Ru1 106.43(8)
C6 N2 Ru1 105.65(8)
C7 N2 Ru1 110.61(8)
C8 N3 C12 119.05(12)
C8 N3 Ru1 114.91(9)
C12 N3 Ru1 125.86(10)
C18 N4 C14 119.89(12)
C18 N4 Ru1 127.82(10)
C14 N4 Ru1 112.25(9)
N1 C1 C2 121.43(16)
C3 C2 C1 119.26(16)
C2 C3 C4 119.44(15)
C3 C4 C5 118.92(15)
N1 C5 C4 121.36(14)
N1 C5 C6 115.92(12)
C4 C5 C6 122.70(14)
N2 C6 C5 108.04(11)
C8 C7 N2 112.83(11)
N3 C8 C9 122.09(13)
N3 C8 C7 116.61(12)
C9 C8 C7 121.14(12)
C10 C9 C8 118.88(13)
C9 C10 C11 118.98(14)
C12 C11 C10 119.53(14)
N3 C12 C11 121.46(13)
N2 C13 C14 111.36(11)
N4 C14 C15 121.23(13)
N4 C14 C13 117.00(12)
C15 C14 C13 121.62(13)
C16 C15 C14 118.81(14)
C17 C16 C15 119.57(14)
C16 C17 C18 119.11(14)
N4 C18 C17 121.33(14)

loop_
_geom_bond_atom_site_label_1
_geom_bond_atom_site_label_2
_geom_bond_distance
Ru1 N4 2.0604(12)
Ru1 N1 2.0655(12)
Ru1 N2 2.0700(11)
Ru1 N3 2.0778(12)
Ru1 Cl2 2.3287(4)
Ru1 Cl1 2.3588(4)
Cl3 O4 1.4357(13)
Cl3 O2 1.4370(12)
Cl3 O1 1.4430(12)
Cl3 O3 1.4431(12)
N1 C1 1.341(2)
N1 C5 1.3581(19)
N2 C13 1.5008(18)
N2 C6 1.5012(17)
N2 C7 1.5024(17)
N3 C8 1.3493(17)
N3 C12 1.3501(18)
N4 C18 1.3452(17)
N4 C14 1.3523(18)
C1 C2 1.387(2)
C2 C3 1.382(3)
C3 C4 1.385(2)
C4 C5 1.386(2)
C5 C6 1.506(2)
C7 C8 1.4909(19)
C8 C9 1.3864(19)
C9 C10 1.384(2)
C10 C11 1.389(2)
C11 C12 1.383(2)
C13 C14 1.5082(19)
C14 C15 1.3886(19)
C15 C16 1.388(2)
C16 C17 1.384(2)
C17 C18 1.386(2)
O5 C19 1.340(5)

loop_
_geom_hbond_atom_site_label_D
_geom_hbond_atom_site_label_H
_geom_hbond_atom_site_label_A
_geom_hbond_distance_DH
_geom_hbond_distance_HA
_geom_hbond_distance_DA
_geom_hbond_angle_DHA
_geom_hbond_site_symmetry_A
O5 H5 Cl2 1.03(5) 2.94(5) 3.565(3) 120(3) 3_566
